data_2232118
loop_
_publ_author_name
'Huang, Miao-Ling'
'Wang, Ling-Ling'

_publ_section_title
;
 Bis(4-aminobenzoato)-\k^2^<i>O</i>,<i>O</i>';\k<i>O</i>-(2,2'-bipyridine-\k^2^<i>N</i>,<i>N</i>')zinc
;
_journal_coeditor_code XU5334
_journal_issue 10
_journal_name_full 'Acta Crystallographica Section E'
_journal_page_first m1470
_journal_paper_doi 10.1107/S1600536811039389
_journal_volume 67
_journal_year 2011
_chemical_formula_iupac '[Zn (C7 H6 N O2)2 (C10 H8 N2)]'
_chemical_formula_moiety 'C24 H20 N4 O4 Zn'
_chemical_formula_sum 'C24 H20 N4 O4 Zn'
_chemical_formula_weight 493.81
_chemical_name_systematic
;
Bis(4-aminobenzoato)-\k^2^<i>O</i>,<i>O</i>';\k<i>O</i>-
(2,2'-bipyridine-\k^2^<i>N</i>,<i>N</i>')zinc
;
_space_group_IT_number 2
_symmetry_cell_setting triclinic
_symmetry_space_group_name_Hall '-P 1'
_symmetry_space_group_name_H-M 'P -1'
_atom_sites_solution_hydrogens geom
_atom_sites_solution_primary direct
_atom_sites_solution_secondary difmap
_audit_creation_method SHELXL-97
_cell_angle_alpha 80.499(2)
_cell_angle_beta 80.921(2)
_cell_angle_gamma 70.538(2)
_cell_formula_units_Z 2
_cell_length_a 7.9499(14)
_cell_length_b 10.7281(19)
_cell_length_c 13.905(2)
_cell_measurement_reflns_used 2868
_cell_measurement_temperature 295(2)
_cell_measurement_theta_max 24.89
_cell_measurement_theta_min 2.37
_cell_volume 1096.1(3)
_computing_cell_refinement 'SAINT (Bruker, 2007)'
_computing_data_collection 'SMART (Bruker, 2007)'
_computing_data_reduction 'SAINT (Bruker, 2007)'
_computing_molecular_graphics 'SHELXTL (Sheldrick, 2008)'
_computing_publication_material 'SHELXTL (Sheldrick, 2008)'
_computing_structure_refinement 'SHELXTL (Sheldrick, 2008)'
_computing_structure_solution 'SHELXTL (Sheldrick, 2008)'
_diffrn_ambient_temperature 295(2)
_diffrn_measured_fraction_theta_full 0.993
_diffrn_measured_fraction_theta_max 0.993
_diffrn_measurement_device_type 'Bruker SMART 1000 CCD area-detector'
_diffrn_measurement_method '\f and \w'
_diffrn_radiation_monochromator graphite
_diffrn_radiation_source 'fine-focus sealed tube'
_diffrn_radiation_type MoK\a
_diffrn_radiation_wavelength 0.71073
_diffrn_reflns_av_R_equivalents 0.0240
_diffrn_reflns_av_sigmaI/netI 0.0393
_diffrn_reflns_limit_h_max 9
_diffrn_reflns_limit_h_min -9
_diffrn_reflns_limit_k_max 12
_diffrn_reflns_limit_k_min -12
_diffrn_reflns_limit_l_max 16
_diffrn_reflns_limit_l_min -16
_diffrn_reflns_number 8223
_diffrn_reflns_theta_full 25.50
_diffrn_reflns_theta_max 25.50
_diffrn_reflns_theta_min 2.37
_exptl_absorpt_coefficient_mu 1.160
_exptl_absorpt_correction_T_max 0.9139
_exptl_absorpt_correction_T_min 0.6434
_exptl_absorpt_correction_type multi-scan
_exptl_absorpt_process_details '(SADABS; Bruker, 2001)'
_exptl_crystal_colour colourless
_exptl_crystal_density_diffrn 1.496
_exptl_crystal_density_method 'not measured'
_exptl_crystal_description block
_exptl_crystal_F_000 508
_exptl_crystal_size_max 0.42
_exptl_crystal_size_mid 0.23
_exptl_crystal_size_min 0.08
_refine_diff_density_max 0.310
_refine_diff_density_min -0.305
_refine_ls_extinction_method none
_refine_ls_goodness_of_fit_ref 1.073
_refine_ls_hydrogen_treatment constr
_refine_ls_matrix_type full
_refine_ls_number_parameters 298
_refine_ls_number_reflns 4058
_refine_ls_number_restraints 0
_refine_ls_restrained_S_all 1.073
_refine_ls_R_factor_all 0.0453
_refine_ls_R_factor_gt 0.0349
_refine_ls_shift/su_max 0.000
_refine_ls_shift/su_mean 0.000
_refine_ls_structure_factor_coef Fsqd
_refine_ls_weighting_details 'calc w=1/[\s^2^(Fo^2^)+(0.0411P)^2^+0.2825P] where P=(Fo^2^+2Fc^2^)/3'
_refine_ls_weighting_scheme calc
_refine_ls_wR_factor_gt 0.0844
_refine_ls_wR_factor_ref 0.0900
_reflns_number_gt 3419
_reflns_number_total 4058
_reflns_threshold_expression I>2sigma(I)
_cod_data_source_file xu5334.cif
_cod_data_source_block I
_cod_database_code 2232118
_cod_database_fobs_code 2232118

loop_
_symmetry_equiv_pos_as_xyz
'x, y, z'
'-x, -y, -z'

loop_
_atom_site_type_symbol
_atom_site_label
_atom_site_fract_x
_atom_site_fract_y
_atom_site_fract_z
_atom_site_U_iso_or_equiv
_atom_site_adp_type
_atom_site_calc_flag
_atom_site_refinement_flags
_atom_site_occupancy
_atom_site_symmetry_multiplicity
Zn Zn1 0.14918(4) 0.12380(3) 0.19516(2) 0.04021(12) Uani d . 1 1
O O1 -0.1044(2) 0.2151(2) 0.21855(14) 0.0528(5) Uani d . 1 1
O O2 -0.0311(3) 0.3661(2) 0.27669(18) 0.0732(7) Uani d . 1 1
O O3 0.3785(3) 0.10054(19) 0.24420(15) 0.0558(5) Uani d . 1 1
O O4 0.2405(3) -0.0296(2) 0.33755(15) 0.0663(6) Uani d . 1 1
N N1 -0.8907(3) 0.5767(3) 0.3483(2) 0.0678(7) Uani d . 1 1
H H1D -0.9291 0.6259 0.3971 0.102 Uiso d R 1 1
H H1E -0.9611 0.5323 0.3389 0.102 Uiso d R 1 1
N N2 1.0034(4) -0.2214(3) 0.5101(2) 0.0788(9) Uani d . 1 1
H H2D 1.0548 -0.1604 0.5101 0.118 Uiso d R 1 1
H H2E 0.9810 -0.2610 0.5693 0.118 Uiso d R 1 1
N N3 0.2165(3) 0.1976(2) 0.04781(16) 0.0502(6) Uani d . 1 1
N N4 0.1805(3) -0.0382(2) 0.12124(15) 0.0419(5) Uani d . 1 1
C C1 -0.3406(3) 0.3914(2) 0.28122(17) 0.0362(5) Uani d . 1 1
C C2 -0.4024(4) 0.4919(3) 0.3417(2) 0.0488(7) Uani d . 1 1
H H2 -0.3201 0.5185 0.3670 0.059 Uiso calc R 1 1
C C3 -0.5831(4) 0.5529(3) 0.3648(2) 0.0537(7) Uani d . 1 1
H H3 -0.6211 0.6196 0.4057 0.064 Uiso calc R 1 1
C C4 -0.7100(3) 0.5157(3) 0.3275(2) 0.0444(6) Uani d . 1 1
C C5 -0.6484(3) 0.4166(2) 0.26597(19) 0.0417(6) Uani d . 1 1
H H5 -0.7303 0.3914 0.2391 0.050 Uiso calc R 1 1
C C6 -0.4677(3) 0.3554(2) 0.24420(18) 0.0375(5) Uani d . 1 1
H H6 -0.4297 0.2882 0.2036 0.045 Uiso calc R 1 1
C C7 -0.1451(3) 0.3227(3) 0.25832(18) 0.0423(6) Uani d . 1 1
C C8 0.5359(3) -0.0506(2) 0.36920(17) 0.0368(5) Uani d . 1 1
C C9 0.5508(4) -0.1572(3) 0.44177(19) 0.0479(7) Uani d . 1 1
H H9 0.4560 -0.1919 0.4589 0.058 Uiso calc R 1 1
C C10 0.7028(4) -0.2133(3) 0.4894(2) 0.0560(8) Uani d . 1 1
H H10 0.7105 -0.2861 0.5372 0.067 Uiso calc R 1 1
C C11 0.8444(4) -0.1614(3) 0.4663(2) 0.0495(7) Uani d . 1 1
C C12 0.8290(3) -0.0533(3) 0.3952(2) 0.0474(6) Uani d . 1 1
H H12 0.9222 -0.0167 0.3796 0.057 Uiso calc R 1 1
C C13 0.6791(3) 0.0007(3) 0.34731(18) 0.0416(6) Uani d . 1 1
H H13 0.6723 0.0730 0.2992 0.050 Uiso calc R 1 1
C C14 0.3746(3) 0.0096(3) 0.3162(2) 0.0456(6) Uani d . 1 1
C C15 0.2298(5) 0.3190(3) 0.0162(3) 0.0771(10) Uani d . 1 1
H H15 0.2011 0.3809 0.0607 0.093 Uiso calc R 1 1
C C16 0.2848(7) 0.3549(4) -0.0801(3) 0.1001(14) Uani d . 1 1
H H16 0.2920 0.4402 -0.1006 0.120 Uiso calc R 1 1
C C17 0.3286(6) 0.2642(5) -0.1448(3) 0.0988(14) Uani d . 1 1
H H17 0.3678 0.2865 -0.2100 0.119 Uiso calc R 1 1
C C18 0.3146(5) 0.1395(4) -0.1135(2) 0.0714(9) Uani d . 1 1
H H18 0.3437 0.0765 -0.1571 0.086 Uiso calc R 1 1
C C19 0.2563(3) 0.1089(3) -0.01574(19) 0.0479(7) Uani d . 1 1
C C20 0.2330(3) -0.0219(3) 0.02410(19) 0.0461(6) Uani d . 1 1
C C21 0.2580(5) -0.1217(3) -0.0330(2) 0.0702(9) Uani d . 1 1
H H21 0.2929 -0.1097 -0.1000 0.084 Uiso calc R 1 1
C C22 0.2307(6) -0.2389(4) 0.0103(3) 0.0783(10) Uani d . 1 1
H H22 0.2470 -0.3069 -0.0274 0.094 Uiso calc R 1 1
C C23 0.1794(5) -0.2557(3) 0.1088(2) 0.0673(9) Uani d . 1 1
H H23 0.1607 -0.3348 0.1390 0.081 Uiso calc R 1 1
C C24 0.1561(4) -0.1535(3) 0.1622(2) 0.0534(7) Uani d . 1 1
H H24 0.1221 -0.1648 0.2293 0.064 Uiso calc R 1 1

loop_
_atom_site_aniso_label
_atom_site_aniso_U_11
_atom_site_aniso_U_22
_atom_site_aniso_U_33
_atom_site_aniso_U_12
_atom_site_aniso_U_13
_atom_site_aniso_U_23
Zn1 0.03267(17) 0.04633(19) 0.03920(18) -0.00652(13) -0.00538(12) -0.00961(13)
O1 0.0335(9) 0.0589(12) 0.0619(12) -0.0044(9) -0.0064(8) -0.0168(10)
O2 0.0385(11) 0.0841(16) 0.1075(19) -0.0255(11) -0.0096(11) -0.0263(14)
O3 0.0480(11) 0.0515(12) 0.0688(13) -0.0078(9) -0.0261(10) -0.0074(10)
O4 0.0385(11) 0.1067(18) 0.0642(13) -0.0291(11) -0.0019(9) -0.0299(12)
N1 0.0407(13) 0.0650(17) 0.092(2) -0.0066(12) 0.0100(13) -0.0317(15)
N2 0.0660(18) 0.0786(19) 0.0765(19) 0.0202(15) -0.0384(15) -0.0286(15)
N3 0.0525(14) 0.0509(14) 0.0436(13) -0.0125(11) -0.0062(11) -0.0024(11)
N4 0.0386(11) 0.0477(13) 0.0367(12) -0.0080(10) -0.0058(9) -0.0080(10)
C1 0.0333(12) 0.0379(13) 0.0360(13) -0.0109(10) -0.0050(10) -0.0006(11)
C2 0.0466(16) 0.0530(17) 0.0544(17) -0.0212(13) -0.0054(13) -0.0165(13)
C3 0.0538(17) 0.0496(17) 0.0607(18) -0.0152(14) 0.0040(14) -0.0272(14)
C4 0.0370(13) 0.0389(14) 0.0521(16) -0.0087(11) 0.0046(12) -0.0069(12)
C5 0.0346(13) 0.0412(14) 0.0519(15) -0.0135(11) -0.0053(11) -0.0092(12)
C6 0.0361(13) 0.0355(13) 0.0392(13) -0.0078(10) -0.0030(10) -0.0089(11)
C7 0.0371(14) 0.0484(16) 0.0369(14) -0.0096(12) -0.0068(11) 0.0012(12)
C8 0.0330(12) 0.0403(14) 0.0373(13) -0.0090(10) -0.0007(10) -0.0133(11)
C9 0.0513(16) 0.0508(16) 0.0463(15) -0.0246(13) 0.0056(13) -0.0115(13)
C10 0.074(2) 0.0433(16) 0.0413(15) -0.0070(15) -0.0095(14) 0.0011(12)
C11 0.0436(15) 0.0522(16) 0.0433(15) 0.0072(13) -0.0117(12) -0.0200(13)
C12 0.0339(13) 0.0607(18) 0.0493(16) -0.0137(13) -0.0017(12) -0.0166(14)
C13 0.0380(14) 0.0432(14) 0.0421(14) -0.0116(11) -0.0056(11) -0.0025(11)
C14 0.0349(14) 0.0535(17) 0.0504(16) -0.0071(12) -0.0044(12) -0.0270(14)
C15 0.111(3) 0.059(2) 0.064(2) -0.034(2) -0.013(2) 0.0027(17)
C16 0.150(4) 0.081(3) 0.072(3) -0.056(3) -0.009(3) 0.021(2)
C17 0.128(4) 0.107(3) 0.055(2) -0.048(3) 0.008(2) 0.013(2)
C18 0.083(2) 0.077(2) 0.0436(17) -0.0196(19) 0.0055(16) -0.0039(16)
C19 0.0380(14) 0.0542(17) 0.0414(15) -0.0035(12) -0.0025(11) -0.0029(13)
C20 0.0405(14) 0.0507(16) 0.0413(15) -0.0034(12) -0.0083(11) -0.0093(12)
C21 0.095(3) 0.065(2) 0.0431(17) -0.0107(19) -0.0063(17) -0.0166(15)
C22 0.114(3) 0.058(2) 0.063(2) -0.017(2) -0.016(2) -0.0232(17)
C23 0.090(2) 0.0486(18) 0.066(2) -0.0206(17) -0.0171(18) -0.0092(16)
C24 0.0610(18) 0.0525(17) 0.0464(16) -0.0170(14) -0.0079(13) -0.0054(13)

loop_
_atom_type_symbol
_atom_type_description
_atom_type_scat_dispersion_real
_atom_type_scat_dispersion_imag
_atom_type_scat_source
C C 0.0033 0.0016 'International Tables Vol C Tables 4.2.6.8 and 6.1.1.4'
H H 0.0000 0.0000 'International Tables Vol C Tables 4.2.6.8 and 6.1.1.4'
N N 0.0061 0.0033 'International Tables Vol C Tables 4.2.6.8 and 6.1.1.4'
O O 0.0106 0.0060 'International Tables Vol C Tables 4.2.6.8 and 6.1.1.4'
Zn Zn 0.2839 1.4301 'International Tables Vol C Tables 4.2.6.8 and 6.1.1.4'

loop_
_geom_angle_atom_site_label_1
_geom_angle_atom_site_label_2
_geom_angle_atom_site_label_3
_geom_angle
O1 Zn1 O3 141.27(9)
O1 Zn1 N4 107.51(8)
O3 Zn1 N4 108.58(8)
O1 Zn1 N3 103.23(9)
O3 Zn1 N3 97.43(9)
N4 Zn1 N3 78.22(9)
O1 Zn1 O4 108.31(8)
O3 Zn1 O4 59.37(8)
N4 Zn1 O4 88.61(8)
N3 Zn1 O4 148.23(8)
O1 Zn1 C14 129.59(8)
O3 Zn1 C14 30.11(8)
N4 Zn1 C14 98.66(8)
N3 Zn1 C14 124.19(9)
O4 Zn1 C14 29.29(8)
C7 O1 Zn1 114.85(16)
C14 O3 Zn1 99.43(16)
C14 O4 Zn1 80.92(18)
C4 N1 H1D 119.3
C4 N1 H1E 115.8
H1D N1 H1E 115.8
C11 N2 H2D 108.4
C11 N2 H2E 110.2
H2D N2 H2E 113.1
C19 N3 C15 119.3(3)
C19 N3 Zn1 114.43(18)
C15 N3 Zn1 126.2(2)
C24 N4 C20 119.2(2)
C24 N4 Zn1 125.67(18)
C20 N4 Zn1 115.14(18)
C2 C1 C6 117.6(2)
C2 C1 C7 121.3(2)
C6 C1 C7 121.1(2)
C3 C2 C1 121.3(2)
C3 C2 H2 119.4
C1 C2 H2 119.4
C2 C3 C4 120.8(2)
C2 C3 H3 119.6
C4 C3 H3 119.6
N1 C4 C5 120.3(3)
N1 C4 C3 121.7(3)
C5 C4 C3 118.0(2)
C6 C5 C4 120.8(2)
C6 C5 H5 119.6
C4 C5 H5 119.6
C5 C6 C1 121.6(2)
C5 C6 H6 119.2
C1 C6 H6 119.2
O2 C7 O1 122.4(2)
O2 C7 C1 122.0(3)
O1 C7 C1 115.6(2)
C9 C8 C13 117.5(2)
C9 C8 C14 122.2(2)
C13 C8 C14 120.3(2)
C10 C9 C8 121.5(3)
C10 C9 H9 119.2
C8 C9 H9 119.2
C9 C10 C11 120.2(3)
C9 C10 H10 119.9
C11 C10 H10 119.9
C12 C11 C10 118.6(2)
C12 C11 N2 120.4(3)
C10 C11 N2 120.9(3)
C13 C12 C11 121.0(3)
C13 C12 H12 119.5
C11 C12 H12 119.5
C12 C13 C8 121.2(2)
C12 C13 H13 119.4
C8 C13 H13 119.4
O4 C14 O3 120.2(3)
O4 C14 C8 121.8(3)
O3 C14 C8 118.0(2)
O4 C14 Zn1 69.79(16)
O3 C14 Zn1 50.46(12)
C8 C14 Zn1 167.2(2)
N3 C15 C16 121.9(4)
N3 C15 H15 119.1
C16 C15 H15 119.1
C17 C16 C15 119.1(4)
C17 C16 H16 120.5
C15 C16 H16 120.5
C16 C17 C18 119.6(3)
C16 C17 H17 120.2
C18 C17 H17 120.2
C17 C18 C19 118.9(3)
C17 C18 H18 120.5
C19 C18 H18 120.5
N3 C19 C18 121.2(3)
N3 C19 C20 116.1(2)
C18 C19 C20 122.7(3)
N4 C20 C21 120.7(3)
N4 C20 C19 115.9(2)
C21 C20 C19 123.4(3)
C22 C21 C20 119.3(3)
C22 C21 H21 120.4
C20 C21 H21 120.4
C23 C22 C21 119.9(3)
C23 C22 H22 120.0
C21 C22 H22 120.0
C22 C23 C24 118.5(3)
C22 C23 H23 120.7
C24 C23 H23 120.7
N4 C24 C23 122.4(3)
N4 C24 H24 118.8
C23 C24 H24 118.8

loop_
_geom_bond_atom_site_label_1
_geom_bond_atom_site_label_2
_geom_bond_distance
_geom_bond_publ_flag
Zn1 O1 1.9269(18) y
Zn1 O3 1.9704(18) y
Zn1 O4 2.395(2) y
Zn1 N3 2.124(2) y
Zn1 N4 2.088(2) y
Zn1 C14 2.521(3) ?
O1 C7 1.284(3) ?
O2 C7 1.223(3) ?
O3 C14 1.282(3) ?
O4 C14 1.249(3) ?
N1 C4 1.372(3) ?
N1 H1D 0.8818 ?
N1 H1E 0.8820 ?
N2 C11 1.397(3) ?
N2 H2D 0.8798 ?
N2 H2E 0.8825 ?
N3 C19 1.332(4) ?
N3 C15 1.338(4) ?
N4 C24 1.335(3) ?
N4 C20 1.350(3) ?
C1 C2 1.388(4) ?
C1 C6 1.388(3) ?
C1 C7 1.490(3) ?
C2 C3 1.375(4) ?
C2 H2 0.9300 ?
C3 C4 1.396(4) ?
C3 H3 0.9300 ?
C4 C5 1.386(4) ?
C5 C6 1.373(3) ?
C5 H5 0.9300 ?
C6 H6 0.9300 ?
C8 C9 1.381(4) ?
C8 C13 1.394(3) ?
C8 C14 1.481(4) ?
C9 C10 1.377(4) ?
C9 H9 0.9300 ?
C10 C11 1.387(4) ?
C10 H10 0.9300 ?
C11 C12 1.380(4) ?
C12 C13 1.364(3) ?
C12 H12 0.9300 ?
C13 H13 0.9300 ?
C15 C16 1.375(5) ?
C15 H15 0.9300 ?
C16 C17 1.358(6) ?
C16 H16 0.9300 ?
C17 C18 1.372(5) ?
C17 H17 0.9300 ?
C18 C19 1.388(4) ?
C18 H18 0.9300 ?
C19 C20 1.481(4) ?
C20 C21 1.381(4) ?
C21 C22 1.371(5) ?
C21 H21 0.9300 ?
C22 C23 1.367(5) ?
C22 H22 0.9300 ?
C23 C24 1.371(4) ?
C23 H23 0.9300 ?
C24 H24 0.9300 ?

loop_
_geom_hbond_atom_site_label_D
_geom_hbond_atom_site_label_H
_geom_hbond_atom_site_label_A
_geom_hbond_site_symmetry_A
_geom_hbond_distance_DH
_geom_hbond_distance_HA
_geom_hbond_distance_DA
_geom_hbond_angle_DHA
N1 H1D N2 1_365 0.88 2.33 3.202(4) 169.3
N1 H1E O2 1_455 0.88 2.36 3.181(4) 155.3
N2 H2E O2 2_656 0.88 2.28 3.116(4) 158.5

loop_
_geom_torsion_atom_site_label_1
_geom_torsion_atom_site_label_2
_geom_torsion_atom_site_label_3
_geom_torsion_atom_site_label_4
_geom_torsion
O3 Zn1 O1 C7 26.2(3)
N4 Zn1 O1 C7 -175.82(17)
N3 Zn1 O1 C7 -94.20(19)
O4 Zn1 O1 C7 89.73(19)
C14 Zn1 O1 C7 66.4(2)
O1 Zn1 O3 C14 83.1(2)
N4 Zn1 O3 C14 -74.76(17)
N3 Zn1 O3 C14 -154.77(16)
O4 Zn1 O3 C14 2.02(14)
O1 Zn1 O4 C14 -141.45(15)
O3 Zn1 O4 C14 -2.07(15)
N4 Zn1 O4 C14 110.56(16)
N3 Zn1 O4 C14 45.8(2)
O1 Zn1 N3 C19 -109.74(19)
O3 Zn1 N3 C19 103.24(19)
N4 Zn1 N3 C19 -4.28(19)
O4 Zn1 N3 C19 63.2(3)
C14 Zn1 N3 C19 88.3(2)
O1 Zn1 N3 C15 73.6(3)
O3 Zn1 N3 C15 -73.4(3)
N4 Zn1 N3 C15 179.1(3)
O4 Zn1 N3 C15 -113.5(3)
C14 Zn1 N3 C15 -88.4(3)
O1 Zn1 N4 C24 -77.9(2)
O3 Zn1 N4 C24 87.8(2)
N3 Zn1 N4 C24 -178.2(2)
O4 Zn1 N4 C24 30.9(2)
C14 Zn1 N4 C24 58.5(2)
O1 Zn1 N4 C20 103.27(18)
O3 Zn1 N4 C20 -91.02(18)
N3 Zn1 N4 C20 2.95(17)
O4 Zn1 N4 C20 -147.95(18)
C14 Zn1 N4 C20 -120.34(18)
C6 C1 C2 C3 0.6(4)
C7 C1 C2 C3 -178.3(2)
C1 C2 C3 C4 -0.3(4)
C2 C3 C4 N1 -178.9(3)
C2 C3 C4 C5 -0.6(4)
N1 C4 C5 C6 179.6(2)
C3 C4 C5 C6 1.3(4)
C4 C5 C6 C1 -1.1(4)
C2 C1 C6 C5 0.1(4)
C7 C1 C6 C5 179.0(2)
Zn1 O1 C7 O2 2.4(3)
Zn1 O1 C7 C1 -177.28(15)
C2 C1 C7 O2 -13.1(4)
C6 C1 C7 O2 168.1(3)
C2 C1 C7 O1 166.6(2)
C6 C1 C7 O1 -12.2(3)
C13 C8 C9 C10 -1.5(4)
C14 C8 C9 C10 179.0(2)
C8 C9 C10 C11 1.2(4)
C9 C10 C11 C12 0.0(4)
C9 C10 C11 N2 -176.5(2)
C10 C11 C12 C13 -0.9(4)
N2 C11 C12 C13 175.6(2)
C11 C12 C13 C8 0.6(4)
C9 C8 C13 C12 0.6(4)
C14 C8 C13 C12 -179.9(2)
Zn1 O4 C14 O3 3.2(2)
Zn1 O4 C14 C8 -173.9(2)
Zn1 O3 C14 O4 -3.9(3)
Zn1 O3 C14 C8 173.36(18)
C9 C8 C14 O4 3.2(4)
C13 C8 C14 O4 -176.3(2)
C9 C8 C14 O3 -174.0(2)
C13 C8 C14 O3 6.5(3)
C9 C8 C14 Zn1 -150.2(7)
C13 C8 C14 Zn1 30.3(9)
O1 Zn1 C14 O4 50.15(19)
O3 Zn1 C14 O4 176.4(3)
N4 Zn1 C14 O4 -71.23(16)
N3 Zn1 C14 O4 -152.83(15)
O1 Zn1 C14 O3 -126.29(17)
N4 Zn1 C14 O3 112.32(16)
N3 Zn1 C14 O3 30.7(2)
O4 Zn1 C14 O3 -176.4(3)
O1 Zn1 C14 C8 -153.8(8)
O3 Zn1 C14 C8 -27.5(8)
N4 Zn1 C14 C8 84.8(8)
N3 Zn1 C14 C8 3.2(9)
O4 Zn1 C14 C8 156.1(9)
C19 N3 C15 C16 -0.5(5)
Zn1 N3 C15 C16 176.0(3)
N3 C15 C16 C17 -0.7(7)
C15 C16 C17 C18 1.0(7)
C16 C17 C18 C19 -0.2(6)
C15 N3 C19 C18 1.3(4)
Zn1 N3 C19 C18 -175.6(2)
C15 N3 C19 C20 -178.2(3)
Zn1 N3 C19 C20 4.9(3)
C17 C18 C19 N3 -0.9(5)
C17 C18 C19 C20 178.5(3)
C24 N4 C20 C21 1.3(4)
Zn1 N4 C20 C21 -179.8(2)
C24 N4 C20 C19 179.7(2)
Zn1 N4 C20 C19 -1.4(3)
N3 C19 C20 N4 -2.4(3)
C18 C19 C20 N4 178.1(3)
N3 C19 C20 C21 176.0(3)
C18 C19 C20 C21 -3.5(4)
N4 C20 C21 C22 -0.7(5)
C19 C20 C21 C22 -179.0(3)
C20 C21 C22 C23 0.0(6)
C21 C22 C23 C24 0.1(6)
C20 N4 C24 C23 -1.2(4)
Zn1 N4 C24 C23 -180.0(2)
C22 C23 C24 N4 0.5(5)
